data_4339604
loop_
_publ_author_name
'Wampler, Keith M.'
'Schrock, Richard R.'

_publ_section_title
;
 Tris(pyrrolyl-alpha-methyl)amines that sterically protect a trigonal
 metal site.
;
_journal_issue 21
_journal_name_full 'Inorganic chemistry'
_journal_page_first 8463
_journal_page_last 8465
_journal_paper_doi 10.1021/ic701472y
_journal_volume 46
_journal_year 2007
_chemical_formula_sum 'C42 H30 Cl2 F18 Mo N6'
_chemical_formula_weight 1127.56
_chemical_name_systematic
;
 ?
;
_space_group_IT_number 14
_symmetry_cell_setting monoclinic
_symmetry_space_group_name_Hall '-P 2ybc'
_symmetry_space_group_name_H-M 'P 1 21/c 1'
_atom_sites_solution_hydrogens geom
_atom_sites_solution_primary direct
_atom_sites_solution_secondary difmap
_audit_creation_method SHELXL-97
_cell_angle_alpha 90.00
_cell_angle_beta 112.086(5)
_cell_angle_gamma 90.00
_cell_formula_units_Z 4
_cell_length_a 12.762(4)
_cell_length_b 23.482(8)
_cell_length_c 16.838(6)
_cell_measurement_reflns_used 9874
_cell_measurement_temperature 100(2)
_cell_measurement_theta_max 30.23
_cell_measurement_theta_min 2.17
_cell_volume 4676(3)
_computing_cell_refinement 'Bruker SMART'
_computing_data_collection 'Bruker SMART'
_computing_data_reduction 'Bruker SAINT'
_computing_molecular_graphics 'Bruker SHELXTL'
_computing_publication_material 'Bruker SHELXTL'
_computing_structure_refinement 'SHELXL-97 (Sheldrick, 1997)'
_computing_structure_solution 'SHELXS-97 (Sheldrick, 1990)'
_diffrn_ambient_temperature 100(2)
_diffrn_measured_fraction_theta_full 1.000
_diffrn_measured_fraction_theta_max 1.000
_diffrn_measurement_device_type 'CCD area detector'
_diffrn_measurement_method 'phi and omega scans'
_diffrn_radiation_monochromator graphite
_diffrn_radiation_source 'fine-focus sealed tube'
_diffrn_radiation_type MoK\a
_diffrn_radiation_wavelength 0.71073
_diffrn_reflns_av_R_equivalents 0.0622
_diffrn_reflns_av_sigmaI/netI 0.0383
_diffrn_reflns_limit_h_max 16
_diffrn_reflns_limit_h_min -17
_diffrn_reflns_limit_k_max 32
_diffrn_reflns_limit_k_min -32
_diffrn_reflns_limit_l_max 23
_diffrn_reflns_limit_l_min -23
_diffrn_reflns_number 102884
_diffrn_reflns_theta_full 29.57
_diffrn_reflns_theta_max 29.57
_diffrn_reflns_theta_min 1.72
_exptl_absorpt_coefficient_mu 0.505
_exptl_absorpt_correction_T_max 0.9512
_exptl_absorpt_correction_T_min 0.8236
_exptl_absorpt_correction_type none
_exptl_crystal_colour red
_exptl_crystal_density_diffrn 1.602
_exptl_crystal_density_meas 0
_exptl_crystal_density_method 'not measured'
_exptl_crystal_description needle
_exptl_crystal_F_000 2248
_exptl_crystal_size_max 0.40
_exptl_crystal_size_mid 0.10
_exptl_crystal_size_min 0.10
_refine_diff_density_max 1.362
_refine_diff_density_min -1.147
_refine_diff_density_rms 0.105
_refine_ls_extinction_method none
_refine_ls_goodness_of_fit_ref 1.037
_refine_ls_hydrogen_treatment mixed
_refine_ls_matrix_type full
_refine_ls_number_parameters 663
_refine_ls_number_reflns 13129
_refine_ls_number_restraints 152
_refine_ls_restrained_S_all 1.066
_refine_ls_R_factor_all 0.0719
_refine_ls_R_factor_gt 0.0512
_refine_ls_shift/su_max 1.359
_refine_ls_shift/su_mean 0.031
_refine_ls_structure_factor_coef Fsqd
_refine_ls_weighting_details 'calc w=1/[\s^2^(Fo^2^)+(0.0703P)^2^+8.2309P] where P=(Fo^2^+2Fc^2^)/3'
_refine_ls_weighting_scheme calc
_refine_ls_wR_factor_gt 0.1299
_refine_ls_wR_factor_ref 0.1458
_reflns_number_gt 10038
_reflns_number_total 13129
_reflns_threshold_expression >2sigma(I)
_cod_data_source_file ic701472y-file003.cif
_cod_data_source_block 07097
_cod_depositor_comments
;
The following automatic conversions were performed:

'_symmetry_cell_setting' value 'Monoclinic' changed to 'monoclinic'
according to
/usr/data/users/saulius/automatic-downloads/retrospective/ACS/lib/dictionaries/cif_core.dic
dictionary named 'cif_core.dic' version 2.4.2 from 2011-04-26.

Automatic conversion script
Id: cif_fix_values 2281 2013-09-26 08:29:07Z andrius 
;
_cod_original_sg_symbol_H-M P2(1)/c
_cod_database_code 4339604

loop_
_symmetry_equiv_pos_as_xyz
'x, y, z'
'-x, y+1/2, -z+1/2'
'-x, -y, -z'
'x, -y-1/2, z-1/2'

loop_
_atom_site_label
_atom_site_type_symbol
_atom_site_fract_x
_atom_site_fract_y
_atom_site_fract_z
_atom_site_U_iso_or_equiv
_atom_site_adp_type
_atom_site_occupancy
_atom_site_symmetry_multiplicity
_atom_site_calc_flag
_atom_site_refinement_flags
_atom_site_disorder_assembly
_atom_site_disorder_group
Mo1 Mo 0.747725(18) 0.393803(9) 0.578131(15) 0.01654(7) Uani 1 1 d . . .
N1 N 0.75243(19) 0.39584(9) 0.48118(15) 0.0193(4) Uani 1 1 d . . .
C1F C 0.2706(3) 0.24027(14) 0.5445(2) 0.0283(6) Uani 1 1 d . . .
N2 N 0.81877(19) 0.48230(10) 0.63617(16) 0.0204(5) Uani 1 1 d . . .
C2F C 0.3910(3) 0.30603(14) 0.3081(2) 0.0330(7) Uani 1 1 d DU . .
F21A F 0.4898(6) 0.2904(4) 0.3087(4) 0.0616(13) Uani 0.512(9) 1 d PDU A 1
F22A F 0.3720(7) 0.3552(2) 0.2635(3) 0.0493(9) Uani 0.512(9) 1 d PDU A 1
F23A F 0.3119(7) 0.2709(4) 0.2598(4) 0.0614(13) Uani 0.512(9) 1 d PDU A 1
F21B F 0.3229(8) 0.3431(4) 0.2553(4) 0.0616(13) Uani 0.488(9) 1 d PDU A 2
F22B F 0.3589(7) 0.2539(2) 0.2752(4) 0.0493(9) Uani 0.488(9) 1 d PDU A 2
F23B F 0.4922(6) 0.3127(4) 0.3042(5) 0.0614(13) Uani 0.488(9) 1 d PDU A 2
N3 N 0.60397(18) 0.43846(10) 0.57719(15) 0.0188(4) Uani 1 1 d . . .
C3F C 1.0388(4) 0.12435(16) 0.6615(3) 0.0457(9) Uani 1 1 d . . .
N4 N 0.90916(19) 0.37813(10) 0.67064(15) 0.0207(5) Uani 1 1 d . . .
C4F C 0.9020(3) 0.25212(15) 0.4042(2) 0.0320(7) Uani 1 1 d . . .
N5 N 0.8419(2) 0.50361(10) 0.45191(17) 0.0230(5) Uani 1 1 d D . .
H5 H 0.825(3) 0.4672(9) 0.445(2) 0.028 Uiso 1 1 d D . .
C5F C 0.7057(4) 0.37923(18) 0.1720(3) 0.0492(10) Uani 1 1 d . . .
N6 N 0.69720(19) 0.31686(10) 0.58143(16) 0.0212(5) Uani 1 1 d . . .
C6F C 0.6531(4) 0.5817(2) 0.0711(3) 0.0616(14) Uani 1 1 d . . .
F11 F 0.19190(18) 0.20976(9) 0.48303(14) 0.0414(5) Uani 1 1 d . . .
F12 F 0.21807(16) 0.26527(8) 0.59107(13) 0.0331(4) Uani 1 1 d . . .
F13 F 0.34388(19) 0.20233(9) 0.59577(14) 0.0401(5) Uani 1 1 d . . .
C31 C 0.7234(2) 0.52386(12) 0.6213(2) 0.0225(5) Uani 1 1 d . . .
H31A H 0.7445 0.5525 0.6678 0.027 Uiso 1 1 calc R . .
H31B H 0.7062 0.5440 0.5661 0.027 Uiso 1 1 calc R . .
F31 F 0.9534(3) 0.08743(11) 0.6355(2) 0.0760(10) Uani 1 1 d . . .
C32 C 0.6226(2) 0.49065(12) 0.61959(18) 0.0201(5) Uani 1 1 d . . .
F32 F 1.1198(3) 0.10084(11) 0.6404(2) 0.0787(10) Uani 1 1 d . . .
C33 C 0.5363(2) 0.50236(12) 0.64778(19) 0.0230(6) Uani 1 1 d . . .
H33A H 0.5296 0.5350 0.6788 0.028 Uiso 1 1 calc R . .
F33 F 1.0788(3) 0.12468(12) 0.7465(2) 0.0823(10) Uani 1 1 d . . .
C34 C 0.4594(2) 0.45589(13) 0.62134(19) 0.0235(6) Uani 1 1 d . . .
H34A H 0.3913 0.4518 0.6313 0.028 Uiso 1 1 calc R . .
C35 C 0.5022(2) 0.41760(12) 0.57835(18) 0.0201(5) Uani 1 1 d . . .
F41 F 0.8054(2) 0.28171(14) 0.37287(15) 0.0677(9) Uani 1 1 d . . .
C41 C 0.8682(2) 0.46728(13) 0.72962(19) 0.0248(6) Uani 1 1 d . . .
H41A H 0.9147 0.4992 0.7630 0.030 Uiso 1 1 calc R . .
H41B H 0.8070 0.4598 0.7509 0.030 Uiso 1 1 calc R . .
F42 F 0.9781(2) 0.28164(11) 0.38312(15) 0.0530(6) Uani 1 1 d . . .
C42 C 0.9397(2) 0.41533(13) 0.73994(19) 0.0234(6) Uani 1 1 d . . .
C43 C 1.0312(2) 0.39411(14) 0.80715(19) 0.0262(6) Uani 1 1 d . . .
H43A H 1.0686 0.4114 0.8615 0.031 Uiso 1 1 calc R . .
F43 F 0.8847(2) 0.20357(10) 0.36030(14) 0.0490(6) Uani 1 1 d . . .
C44 C 1.0586(2) 0.34125(14) 0.77899(19) 0.0255(6) Uani 1 1 d . . .
H44A H 1.1180 0.3165 0.8115 0.031 Uiso 1 1 calc R . .
C45 C 0.9835(2) 0.33213(12) 0.69605(18) 0.0203(5) Uani 1 1 d . . .
C51 C 0.9133(2) 0.50823(12) 0.6134(2) 0.0245(6) Uani 1 1 d . . .
H51A H 0.9515 0.5377 0.6566 0.029 Uiso 1 1 calc R . .
H51B H 0.9696 0.4781 0.6183 0.029 Uiso 1 1 calc R . .
F51 F 0.6271(3) 0.35564(13) 0.1937(3) 0.0948(13) Uani 1 1 d . . .
C52 C 0.8793(2) 0.53441(12) 0.5269(2) 0.0248(6) Uani 1 1 d . . .
F52 F 0.6849(4) 0.36728(12) 0.09036(17) 0.0903(12) Uani 1 1 d . . .
F53 F 0.8011(3) 0.35028(11) 0.21619(19) 0.0660(8) Uani 1 1 d . . .
C53 C 0.8865(3) 0.59083(13) 0.5046(2) 0.0314(7) Uani 1 1 d . . .
H53A H 0.9112 0.6219 0.5434 0.038 Uiso 1 1 calc R . .
C54 C 0.8509(3) 0.59406(13) 0.4149(2) 0.0304(7) Uani 1 1 d . . .
H54A H 0.8474 0.6275 0.3823 0.037 Uiso 1 1 calc R . .
C55 C 0.8219(2) 0.53927(12) 0.3828(2) 0.0246(6) Uani 1 1 d . . .
C61 C 0.6941(3) 0.29702(14) 0.6634(2) 0.0300(7) Uani 1 1 d . . .
H61A H 0.6670 0.2576 0.6573 0.045 Uiso 1 1 calc R . .
H61B H 0.6431 0.3213 0.6797 0.045 Uiso 1 1 calc R . .
H61C H 0.7703 0.2989 0.7079 0.045 Uiso 1 1 calc R . .
F61 F 0.7251(3) 0.58561(18) 0.0304(2) 0.0921(13) Uani 1 1 d . . .
C62 C 0.6700(3) 0.27092(12) 0.5179(2) 0.0270(6) Uani 1 1 d . . .
H62A H 0.6464 0.2370 0.5408 0.041 Uiso 1 1 calc R . .
H62B H 0.7369 0.2619 0.5050 0.041 Uiso 1 1 calc R . .
H62C H 0.6084 0.2831 0.4653 0.041 Uiso 1 1 calc R . .
F62 F 0.6445(3) 0.63449(13) 0.0967(2) 0.0934(13) Uani 1 1 d . . .
F63 F 0.5541(2) 0.56755(13) 0.0109(2) 0.0816(11) Uani 1 1 d . . .
C351 C 0.4468(2) 0.36710(12) 0.52882(18) 0.0202(5) Uani 1 1 d . A .
C352 C 0.3855(2) 0.32875(12) 0.55887(18) 0.0217(5) Uani 1 1 d . . .
H35C H 0.3826 0.3341 0.6139 0.026 Uiso 1 1 calc R . .
C353 C 0.3289(2) 0.28275(12) 0.50815(19) 0.0225(5) Uani 1 1 d . A .
C354 C 0.3302(2) 0.27441(13) 0.42674(19) 0.0239(6) Uani 1 1 d . . .
H35B H 0.2911 0.2432 0.3924 0.029 Uiso 1 1 calc R A .
C355 C 0.3901(2) 0.31274(13) 0.39656(18) 0.0236(6) Uani 1 1 d . A .
C356 C 0.4489(2) 0.35819(12) 0.44685(18) 0.0218(5) Uani 1 1 d . . .
H35A H 0.4907 0.3833 0.4256 0.026 Uiso 1 1 calc R A .
C451 C 0.9790(2) 0.28373(12) 0.63966(19) 0.0204(5) Uani 1 1 d . . .
C452 C 1.0093(2) 0.22911(13) 0.6748(2) 0.0254(6) Uani 1 1 d . . .
H45C H 1.0325 0.2238 0.7349 0.030 Uiso 1 1 calc R . .
C453 C 1.0058(3) 0.18272(13) 0.6226(2) 0.0307(7) Uani 1 1 d . . .
C454 C 0.9703(3) 0.18882(13) 0.5341(2) 0.0301(7) Uani 1 1 d . . .
H45B H 0.9671 0.1569 0.4986 0.036 Uiso 1 1 calc R . .
C455 C 0.9396(2) 0.24277(13) 0.4993(2) 0.0243(6) Uani 1 1 d . . .
C456 C 0.9456(2) 0.29019(12) 0.55101(19) 0.0208(5) Uani 1 1 d . . .
H45A H 0.9268 0.3269 0.5259 0.025 Uiso 1 1 calc R . .
C551 C 0.7748(2) 0.51842(13) 0.2947(2) 0.0261(6) Uani 1 1 d . . .
C552 C 0.7640(3) 0.45995(13) 0.2749(2) 0.0295(6) Uani 1 1 d . . .
H55B H 0.7884 0.4326 0.3198 0.035 Uiso 1 1 calc R . .
C553 C 0.7181(3) 0.44214(15) 0.1905(2) 0.0338(7) Uani 1 1 d . . .
C554 C 0.6824(3) 0.48111(17) 0.1238(2) 0.0381(8) Uani 1 1 d . . .
H55A H 0.6522 0.4686 0.0659 0.046 Uiso 1 1 calc R . .
C555 C 0.6917(3) 0.53895(16) 0.1432(2) 0.0388(8) Uani 1 1 d . . .
C556 C 0.7367(3) 0.55771(14) 0.2266(2) 0.0337(7) Uani 1 1 d . . .
H55C H 0.7422 0.5974 0.2384 0.040 Uiso 1 1 calc R . .
C1SA C 0.6438(12) 0.3953(5) 0.8283(7) 0.105(3) Uani 0.599(4) 1 d PDU B 1
H1S1 H 0.5880 0.4258 0.8019 0.125 Uiso 0.599(4) 1 calc PR B 1
H1S2 H 0.6773 0.3858 0.7856 0.125 Uiso 0.599(4) 1 calc PR B 1
Cl1A Cl 0.7448(3) 0.4266(3) 0.9053(3) 0.1371(16) Uani 0.599(4) 1 d PDU B 1
Cl2A Cl 0.5714(4) 0.34250(15) 0.8293(3) 0.1308(16) Uani 0.599(4) 1 d PDU B 1
C1SB C 0.7040(12) 0.4889(7) 0.8845(8) 0.119(3) Uani 0.401(4) 1 d PDU B 2
H1S3 H 0.7034 0.5040 0.8294 0.143 Uiso 0.401(4) 1 calc PR B 2
H1S4 H 0.6690 0.5184 0.9084 0.143 Uiso 0.401(4) 1 calc PR B 2
Cl1B Cl 0.8352(10) 0.4850(5) 0.9481(7) 0.227(5) Uani 0.401(4) 1 d PDU B 2
Cl2B Cl 0.6131(8) 0.4317(6) 0.8592(6) 0.207(4) Uani 0.401(4) 1 d PDU B 2

loop_
_atom_site_aniso_label
_atom_site_aniso_U_11
_atom_site_aniso_U_22
_atom_site_aniso_U_33
_atom_site_aniso_U_23
_atom_site_aniso_U_13
_atom_site_aniso_U_12
Mo1 0.01207(11) 0.01674(11) 0.02052(12) -0.00089(8) 0.00580(8) 0.00055(8)
N1 0.0166(10) 0.0161(10) 0.0254(11) -0.0010(9) 0.0083(9) -0.0004(8)
C1F 0.0253(14) 0.0291(15) 0.0319(16) -0.0025(12) 0.0124(13) -0.0053(12)
N2 0.0141(10) 0.0209(11) 0.0260(12) -0.0023(9) 0.0071(9) 0.0015(8)
C2F 0.0378(17) 0.0370(16) 0.0233(15) -0.0027(12) 0.0106(13) -0.0025(13)
F21A 0.067(2) 0.091(3) 0.0338(19) 0.013(2) 0.027(2) 0.039(2)
F22A 0.076(3) 0.0425(17) 0.0334(18) -0.0021(13) 0.025(2) -0.0023(17)
F23A 0.063(2) 0.090(3) 0.036(2) -0.022(2) 0.025(2) -0.036(2)
F21B 0.067(2) 0.091(3) 0.0338(19) 0.013(2) 0.027(2) 0.039(2)
F22B 0.076(3) 0.0425(17) 0.0334(18) -0.0021(13) 0.025(2) -0.0023(17)
F23B 0.063(2) 0.090(3) 0.036(2) -0.022(2) 0.025(2) -0.036(2)
N3 0.0122(10) 0.0210(11) 0.0239(11) -0.0022(9) 0.0077(9) 0.0004(8)
C3F 0.049(2) 0.0222(16) 0.061(3) 0.0088(16) 0.015(2) 0.0069(15)
N4 0.0141(10) 0.0233(11) 0.0226(12) -0.0006(9) 0.0047(9) 0.0021(8)
C4F 0.0307(16) 0.0344(17) 0.0318(17) -0.0062(13) 0.0129(13) 0.0057(13)
N5 0.0191(11) 0.0172(11) 0.0363(14) 0.0004(10) 0.0145(10) -0.0007(9)
C5F 0.065(3) 0.038(2) 0.040(2) -0.0021(16) 0.015(2) 0.0062(19)
N6 0.0161(10) 0.0203(11) 0.0265(12) 0.0024(9) 0.0073(9) -0.0003(8)
C6F 0.045(2) 0.052(3) 0.061(3) 0.028(2) -0.009(2) -0.017(2)
F11 0.0412(12) 0.0408(12) 0.0453(12) -0.0134(9) 0.0196(10) -0.0240(9)
F12 0.0312(10) 0.0329(10) 0.0443(11) -0.0052(8) 0.0245(9) -0.0061(8)
F13 0.0446(12) 0.0330(11) 0.0491(13) 0.0130(9) 0.0250(10) 0.0071(9)
C31 0.0145(12) 0.0208(13) 0.0323(15) -0.0037(11) 0.0089(11) 0.0007(10)
F31 0.0648(18) 0.0264(12) 0.121(3) 0.0236(14) 0.0166(18) -0.0063(12)
C32 0.0144(12) 0.0215(13) 0.0244(13) -0.0011(10) 0.0071(10) 0.0015(9)
F32 0.073(2) 0.0421(15) 0.130(3) 0.0271(16) 0.049(2) 0.0358(14)
C33 0.0182(12) 0.0242(13) 0.0283(14) -0.0026(11) 0.0108(11) 0.0026(10)
F33 0.126(3) 0.0360(14) 0.0650(19) 0.0244(13) 0.0135(19) 0.0235(16)
C34 0.0154(12) 0.0271(14) 0.0297(15) -0.0017(11) 0.0103(11) 0.0003(10)
C35 0.0140(12) 0.0224(13) 0.0234(13) 0.0003(10) 0.0065(10) 0.0003(10)
F41 0.0626(16) 0.108(2) 0.0298(12) 0.0082(13) 0.0139(11) 0.0541(16)
C41 0.0180(13) 0.0298(15) 0.0238(14) -0.0069(11) 0.0046(11) 0.0021(11)
F42 0.0712(17) 0.0548(14) 0.0351(12) -0.0003(10) 0.0223(12) -0.0216(13)
C42 0.0188(13) 0.0259(14) 0.0249(14) -0.0033(11) 0.0078(11) -0.0008(11)
C43 0.0198(13) 0.0348(16) 0.0199(13) -0.0008(12) 0.0027(10) 0.0006(12)
F43 0.0643(16) 0.0455(13) 0.0399(12) -0.0189(10) 0.0226(11) -0.0103(11)
C44 0.0189(13) 0.0316(15) 0.0244(14) 0.0045(11) 0.0064(11) 0.0045(11)
C45 0.0148(12) 0.0231(13) 0.0235(13) 0.0046(10) 0.0079(10) 0.0012(10)
C51 0.0150(12) 0.0224(13) 0.0356(16) -0.0065(11) 0.0090(11) -0.0039(10)
F51 0.105(3) 0.0441(16) 0.164(4) -0.036(2) 0.083(3) -0.0334(17)
C52 0.0188(13) 0.0200(13) 0.0400(17) -0.0031(12) 0.0159(12) -0.0019(10)
F52 0.165(4) 0.0486(16) 0.0376(15) -0.0087(12) 0.0159(18) 0.028(2)
F53 0.084(2) 0.0370(13) 0.0682(18) 0.0079(12) 0.0180(15) 0.0192(13)
C53 0.0276(15) 0.0213(14) 0.052(2) -0.0052(13) 0.0229(15) -0.0049(11)
C54 0.0271(15) 0.0200(14) 0.052(2) 0.0022(13) 0.0240(15) -0.0014(11)
C55 0.0189(13) 0.0214(13) 0.0402(17) 0.0045(12) 0.0188(12) 0.0014(10)
C61 0.0247(15) 0.0329(16) 0.0320(16) 0.0091(13) 0.0103(13) -0.0021(12)
F61 0.0596(18) 0.136(3) 0.0629(19) 0.059(2) 0.0021(15) -0.0280(19)
C62 0.0221(14) 0.0202(13) 0.0372(17) -0.0013(12) 0.0093(12) -0.0029(11)
F62 0.118(3) 0.0438(16) 0.079(2) 0.0311(15) -0.008(2) -0.0109(17)
F63 0.0445(15) 0.075(2) 0.082(2) 0.0402(16) -0.0267(14) -0.0233(14)
C351 0.0119(11) 0.0235(13) 0.0229(13) -0.0005(10) 0.0038(10) 0.0009(9)
C352 0.0154(12) 0.0269(14) 0.0228(13) -0.0012(11) 0.0069(10) 0.0005(10)
C353 0.0167(12) 0.0233(13) 0.0265(14) 0.0008(11) 0.0068(11) -0.0007(10)
C354 0.0179(12) 0.0260(14) 0.0238(14) -0.0034(11) 0.0033(10) -0.0014(10)
C355 0.0211(13) 0.0273(14) 0.0210(13) -0.0029(11) 0.0063(11) -0.0008(11)
C356 0.0156(12) 0.0242(13) 0.0247(14) 0.0018(11) 0.0065(10) 0.0005(10)
C451 0.0118(11) 0.0221(13) 0.0282(14) 0.0015(11) 0.0085(10) 0.0010(9)
C452 0.0188(13) 0.0254(14) 0.0310(15) 0.0084(12) 0.0081(11) 0.0026(11)
C453 0.0239(14) 0.0193(13) 0.0472(19) 0.0067(13) 0.0114(13) 0.0029(11)
C454 0.0249(15) 0.0213(14) 0.0435(18) -0.0050(13) 0.0121(13) 0.0027(11)
C455 0.0177(12) 0.0260(14) 0.0293(15) -0.0021(11) 0.0089(11) 0.0023(10)
C456 0.0156(12) 0.0196(12) 0.0276(14) 0.0023(10) 0.0086(11) 0.0029(9)
C551 0.0184(13) 0.0238(14) 0.0414(17) 0.0063(12) 0.0174(12) 0.0024(10)
C552 0.0311(16) 0.0249(14) 0.0379(17) 0.0047(12) 0.0190(14) 0.0054(12)
C553 0.0342(17) 0.0328(17) 0.0356(18) 0.0034(14) 0.0145(14) 0.0050(14)
C554 0.0291(17) 0.047(2) 0.0360(18) 0.0085(15) 0.0090(14) -0.0041(15)
C555 0.0248(16) 0.0405(19) 0.045(2) 0.0152(16) 0.0066(14) -0.0073(14)
C556 0.0221(14) 0.0265(15) 0.050(2) 0.0110(14) 0.0112(14) -0.0039(12)
C1SA 0.170(9) 0.089(7) 0.075(5) 0.003(5) 0.071(4) 0.002(5)
Cl1A 0.102(3) 0.204(4) 0.096(2) 0.016(3) 0.028(2) 0.028(2)
Cl2A 0.228(5) 0.088(2) 0.124(3) 0.0023(18) 0.121(3) -0.009(2)
C1SB 0.204(8) 0.140(9) 0.062(6) 0.036(6) 0.106(6) 0.087(6)
Cl1B 0.214(8) 0.244(11) 0.209(9) 0.037(8) 0.062(7) 0.005(7)
Cl2B 0.172(7) 0.277(10) 0.167(7) 0.095(7) 0.059(5) 0.021(6)

loop_
_atom_type_symbol
_atom_type_description
_atom_type_scat_dispersion_real
_atom_type_scat_dispersion_imag
_atom_type_scat_source
C C 0.0033 0.0016 'International Tables Vol C Tables 4.2.6.8 and 6.1.1.4'
H H 0.0000 0.0000 'International Tables Vol C Tables 4.2.6.8 and 6.1.1.4'
N N 0.0061 0.0033 'International Tables Vol C Tables 4.2.6.8 and 6.1.1.4'
F F 0.0171 0.0103 'International Tables Vol C Tables 4.2.6.8 and 6.1.1.4'
Mo Mo -1.6832 0.6857 'International Tables Vol C Tables 4.2.6.8 and 6.1.1.4'
Cl Cl 0.1484 0.1585 'International Tables Vol C Tables 4.2.6.8 and 6.1.1.4'

loop_
_geom_angle_atom_site_label_1
_geom_angle_atom_site_label_2
_geom_angle_atom_site_label_3
_geom_angle
N1 Mo1 N6 101.07(11)
N1 Mo1 N4 110.35(10)
N6 Mo1 N4 93.44(10)
N1 Mo1 N3 109.40(10)
N6 Mo1 N3 99.61(10)
N4 Mo1 N3 134.62(9)
N1 Mo1 N2 103.58(10)
N6 Mo1 N2 154.98(10)
N4 Mo1 N2 74.10(9)
N3 Mo1 N2 76.10(9)
F12 C1F F11 106.8(2)
F12 C1F F13 107.1(3)
F11 C1F F13 106.2(3)
F12 C1F C353 112.3(3)
F11 C1F C353 112.4(3)
F13 C1F C353 111.7(3)
C41 N2 C31 108.8(2)
C41 N2 C51 107.3(2)
C31 N2 C51 111.5(2)
C41 N2 Mo1 100.03(17)
C31 N2 Mo1 110.20(16)
C51 N2 Mo1 118.09(17)
F21B C2F F23B 107.3(5)
F21B C2F F23A 80.7(5)
F23B C2F F23A 125.2(5)
F21B C2F F21A 125.6(5)
F23B C2F F21A 23.3(4)
F23A C2F F21A 109.9(5)
F21B C2F F22B 107.7(5)
F23B C2F F22B 103.8(5)
F23A C2F F22B 29.8(4)
F21A C2F F22B 83.7(5)
F21B C2F F22A 28.4(4)
F23B C2F F22A 81.1(5)
F23A C2F F22A 104.9(5)
F21A C2F F22A 102.5(4)
F22B C2F F22A 126.0(4)
F21B C2F C355 110.6(4)
F23B C2F C355 114.0(4)
F23A C2F C355 112.8(4)
F21A C2F C355 112.8(4)
F22B C2F C355 113.0(4)
F22A C2F C355 113.3(3)
C32 N3 C35 106.4(2)
C32 N3 Mo1 116.98(17)
C35 N3 Mo1 129.61(19)
F33 C3F F31 107.1(4)
F33 C3F F32 105.5(4)
F31 C3F F32 105.3(4)
F33 C3F C453 113.2(3)
F31 C3F C453 112.9(3)
F32 C3F C453 112.2(3)
C42 N4 C45 106.6(2)
C42 N4 Mo1 113.61(18)
C45 N4 Mo1 136.83(19)
F43 C4F F41 106.9(3)
F43 C4F F42 106.2(3)
F41 C4F F42 106.1(3)
F43 C4F C455 112.7(3)
F41 C4F C455 112.0(3)
F42 C4F C455 112.5(3)
C52 N5 C55 110.2(2)
F51 C5F F52 108.8(4)
F51 C5F F53 105.0(4)
F52 C5F F53 104.6(4)
F51 C5F C553 112.8(4)
F52 C5F C553 112.7(4)
F53 C5F C553 112.2(4)
C62 N6 C61 111.7(2)
C62 N6 Mo1 131.2(2)
C61 N6 Mo1 116.8(2)
F62 C6F F63 108.0(4)
F62 C6F F61 105.0(4)
F63 C6F F61 105.3(4)
F62 C6F C555 113.6(4)
F63 C6F C555 112.0(3)
F61 C6F C555 112.2(4)
C32 C31 N2 107.5(2)
C33 C32 N3 110.3(2)
C33 C32 C31 132.9(3)
N3 C32 C31 116.6(2)
C32 C33 C34 106.6(2)
C35 C34 C33 107.4(2)
C34 C35 N3 109.3(2)
C34 C35 C351 128.2(2)
N3 C35 C351 121.8(2)
C42 C41 N2 108.1(2)
C43 C42 N4 110.2(3)
C43 C42 C41 133.1(3)
N4 C42 C41 116.7(2)
C42 C43 C44 106.3(3)
C45 C44 C43 108.0(3)
C44 C45 N4 108.9(3)
C44 C45 C451 128.1(3)
N4 C45 C451 123.0(2)
C52 C51 N2 116.4(2)
N5 C52 C53 106.8(3)
N5 C52 C51 123.7(3)
C53 C52 C51 129.3(3)
C52 C53 C54 108.3(3)
C55 C54 C53 107.4(3)
N5 C55 C54 107.2(3)
N5 C55 C551 121.9(3)
C54 C55 C551 130.8(3)
C352 C351 C356 118.5(3)
C352 C351 C35 121.8(3)
C356 C351 C35 119.6(3)
C353 C352 C351 120.3(3)
C354 C353 C352 121.1(3)
C354 C353 C1F 119.9(3)
C352 C353 C1F 119.0(3)
C353 C354 C355 118.7(3)
C356 C355 C354 121.1(3)
C356 C355 C2F 118.7(3)
C354 C355 C2F 120.2(3)
C355 C356 C351 120.4(3)
C456 C451 C452 118.3(3)
C456 C451 C45 121.9(2)
C452 C451 C45 119.8(3)
C453 C452 C451 120.8(3)
C452 C453 C454 121.1(3)
C452 C453 C3F 120.0(3)
C454 C453 C3F 118.9(3)
C455 C454 C453 118.2(3)
C454 C455 C456 121.5(3)
C454 C455 C4F 120.6(3)
C456 C455 C4F 117.9(3)
C451 C456 C455 120.1(3)
C552 C551 C556 118.2(3)
C552 C551 C55 122.3(3)
C556 C551 C55 119.5(3)
C553 C552 C551 120.3(3)
C552 C553 C554 121.1(3)
C552 C553 C5F 118.7(3)
C554 C553 C5F 120.2(3)
C553 C554 C555 118.7(4)
C556 C555 C554 121.2(3)
C556 C555 C6F 119.6(4)
C554 C555 C6F 119.2(4)
C555 C556 C551 120.4(3)
Cl2A C1SA Cl1A 130.7(9)
Cl1B C1SB Cl2B 123.7(11)

loop_
_geom_bond_atom_site_label_1
_geom_bond_atom_site_label_2
_geom_bond_distance
Mo1 N1 1.657(2)
Mo1 N6 1.926(2)
Mo1 N4 2.096(2)
Mo1 N3 2.108(2)
Mo1 N2 2.330(2)
C1F F12 1.344(4)
C1F F11 1.345(4)
C1F F13 1.344(4)
C1F C353 1.505(4)
N2 C41 1.501(4)
N2 C31 1.506(3)
N2 C51 1.523(4)
C2F F21B 1.312(6)
C2F F23B 1.326(7)
C2F F23A 1.321(6)
C2F F21A 1.309(6)
C2F F22B 1.344(6)
C2F F22A 1.350(6)
C2F C355 1.502(4)
N3 C32 1.393(4)
N3 C35 1.395(3)
C3F F33 1.327(5)
C3F F31 1.331(5)
C3F F32 1.333(5)
C3F C453 1.509(5)
N4 C42 1.391(4)
N4 C45 1.395(3)
C4F F43 1.332(4)
C4F F41 1.338(4)
C4F F42 1.345(4)
C4F C455 1.504(5)
N5 C52 1.375(4)
N5 C55 1.377(4)
C5F F51 1.313(6)
C5F F52 1.328(5)
C5F F53 1.348(5)
C5F C553 1.506(5)
N6 C62 1.466(4)
N6 C61 1.472(4)
C6F F62 1.330(6)
C6F F63 1.331(5)
C6F F61 1.340(6)
C6F C555 1.508(5)
C31 C32 1.495(4)
C32 C33 1.380(4)
C33 C34 1.422(4)
C34 C35 1.389(4)
C35 C351 1.469(4)
C41 C42 1.494(4)
C42 C43 1.378(4)
C43 C44 1.418(4)
C44 C45 1.381(4)
C45 C451 1.468(4)
C51 C52 1.488(5)
C52 C53 1.389(4)
C53 C54 1.407(5)
C54 C55 1.391(4)
C55 C551 1.459(5)
C351 C352 1.405(4)
C351 C356 1.406(4)
C352 C353 1.398(4)
C353 C354 1.391(4)
C354 C355 1.395(4)
C355 C356 1.393(4)
C451 C456 1.398(4)
C451 C452 1.404(4)
C452 C453 1.389(5)
C453 C454 1.391(5)
C454 C455 1.389(4)
C455 C456 1.398(4)
C551 C552 1.407(4)
C551 C556 1.408(4)
C552 C553 1.382(5)
C553 C554 1.387(5)
C554 C555 1.392(6)
C555 C556 1.375(5)
C1SA Cl2A 1.550(10)
C1SA Cl1A 1.622(11)
C1SB Cl1B 1.616(13)
C1SB Cl2B 1.721(13)

loop_
_geom_hbond_atom_site_label_D
_geom_hbond_atom_site_label_H
_geom_hbond_atom_site_label_A
_geom_hbond_distance_DH
_geom_hbond_distance_HA
_geom_hbond_distance_DA
_geom_hbond_angle_DHA
N5 H5 N1 0.877(19) 2.11(3) 2.893(3) 148(3)
